data_9011121
loop_
_publ_author_name
'Khan, A. A.'
'Roux, J. P.'
'James, W. J.'

_publ_section_title
;
 The crystal structure of diammonium hydrogen phosphate, (NH4)2HPO4
;
_journal_name_full 'Acta Crystallographica, Section B'
_journal_page_first 2065
_journal_page_last 2069
_journal_paper_doi 10.1107/S0567740872005539
_journal_volume 28
_journal_year 1972
_chemical_formula_sum 'H9 N2 O4 P'
_chemical_name_mineral Phosphammite
_space_group_IT_number 14
_symmetry_space_group_name_Hall '-P 2ybc'
_symmetry_space_group_name_H-M 'P 1 21/c 1'
_cell_angle_alpha 90
_cell_angle_beta 113.42
_cell_angle_gamma 90
_cell_length_a 11.043
_cell_length_b 6.700
_cell_length_c 8.031
_cell_formula_units_Z 4
_cell_volume 545.246
_database_code_amcsd 0009438
_exptl_crystal_density_diffrn 1.609
_cod_original_formula_sum 'N2 H9 P O4'
_cod_database_code 9011121

loop_
_space_group_symop_operation_xyz
x,y,z
x,1/2-y,1/2+z
-x,1/2+y,1/2-z
-x,-y,-z

loop_
_atom_site_aniso_label
_atom_site_aniso_U_11
_atom_site_aniso_U_22
_atom_site_aniso_U_33
_atom_site_aniso_U_12
_atom_site_aniso_U_13
_atom_site_aniso_U_23
N1 0.02601 0.02911 0.03549 0.00103 0.01173 -0.00025
N2 0.02705 0.02251 0.03136 -0.00069 0.00984 -0.00150
P 0.02081 0.01819 0.02146 0.00069 0.00832 -0.00100
O1 0.05098 0.02320 0.02586 0.00103 0.01475 0.00050
O2 0.03329 0.02456 0.03109 -0.00344 0.01438 -0.00575
O3 0.02809 0.03616 0.03742 0.00757 0.01286 -0.00025
O4 0.02549 0.02524 0.03026 -0.00241 0.00870 0.00125

loop_
_atom_site_label
_atom_site_fract_x
_atom_site_fract_y
_atom_site_fract_z
_atom_site_U_iso_or_equiv
N1 0.45170 0.11900 0.16080 ?
N2 0.12170 0.38570 0.26200 ?
H1 0.17900 0.87600 0.13700 0.03926
H2 0.51300 0.16000 0.11500 0.01646
H3 0.41800 0.00000 0.11500 0.01393
H4 0.49600 0.12100 0.28500 0.02280
H5 0.39200 0.20500 0.12700 0.01520
H6 0.17000 0.40500 0.18600 0.02406
H7 0.12500 0.49800 0.31500 0.00633
H8 0.16100 0.29200 0.34800 0.01140
H9 0.04300 0.35100 0.19700 0.01013
P 0.24913 0.89110 0.43043 ?
O1 0.20390 0.96780 0.22770 ?
O2 0.26440 0.08230 0.53940 ?
O3 0.37670 0.77350 0.48450 ?
O4 0.13890 0.76020 0.44090 ?

loop_
_cod_related_entry_id
_cod_related_entry_database
_cod_related_entry_code
1 AMCSD 0009438
